data_7004441
loop_
_publ_author_name
'McClintock, Lisa F.'
'Cavigliasso, Germ\'an'
'Stranger, Robert'
'Blackman, Allan G.'

_publ_section_title
;
 The donor ability of the chelated carbonate ligand: protonation and
 metallation of [(L)Co(O2CO)]+ complexes in aqueous solution
;
_journal_issue 37
_journal_name_full 'Dalton Transactions'
_journal_page_first 4984
_journal_page_last 4992
_journal_paper_doi 10.1039/b806981f
_journal_year 2008
_chemical_formula_sum 'C20 H22 Cl3 Co N4 O4 Zn'
_chemical_formula_weight 613.07
_chemical_name_systematic
;
?
;
_space_group_IT_number 2
_symmetry_cell_setting triclinic
_symmetry_space_group_name_Hall '-P 1'
_symmetry_space_group_name_H-M 'P -1'
_atom_sites_solution_hydrogens geom
_atom_sites_solution_primary direct
_atom_sites_solution_secondary difmap
_audit_creation_method SHELXL-97
_cell_angle_alpha 95.303(4)
_cell_angle_beta 103.086(4)
_cell_angle_gamma 107.175(5)
_cell_formula_units_Z 2
_cell_length_a 8.2809(8)
_cell_length_b 11.2581(10)
_cell_length_c 13.7533(11)
_cell_measurement_reflns_used 5709
_cell_measurement_temperature 85(2)
_cell_measurement_theta_max 32.77
_cell_measurement_theta_min 2.67
_cell_volume 1175.59(19)
_computing_cell_refinement 'ApexII and SAINT (Bruker, 2001)'
_computing_data_collection 'ApexII (Bruker, 2004)'
_computing_data_reduction SAINT
_computing_molecular_graphics 'WinGX (Farrugia, 1999)'
_computing_publication_material WinGX
_computing_structure_refinement 'SHELXL-97 (Sheldrick, 1997)'
_computing_structure_solution 'SIR97 (Altomare et al., 1997)'
_diffrn_ambient_temperature 85(2)
_diffrn_measured_fraction_theta_full 0.991
_diffrn_measured_fraction_theta_max 0.900
_diffrn_measurement_device_type 'Bruker Kappa ApexII area detector'
_diffrn_measurement_method 'phi and omega scans'
_diffrn_radiation_monochromator graphite
_diffrn_radiation_source 'fine-focus sealed tube'
_diffrn_radiation_type MoK\a
_diffrn_radiation_wavelength 0.71073
_diffrn_reflns_av_R_equivalents 0.0293
_diffrn_reflns_av_sigmaI/netI 0.0384
_diffrn_reflns_limit_h_max 12
_diffrn_reflns_limit_h_min -12
_diffrn_reflns_limit_k_max 16
_diffrn_reflns_limit_k_min -16
_diffrn_reflns_limit_l_max 20
_diffrn_reflns_limit_l_min -20
_diffrn_reflns_number 26030
_diffrn_reflns_theta_full 25.00
_diffrn_reflns_theta_max 33.34
_diffrn_reflns_theta_min 1.92
_exptl_absorpt_coefficient_mu 2.102
_exptl_absorpt_correction_T_max 1.000000
_exptl_absorpt_correction_T_min 0.836884
_exptl_absorpt_correction_type multi-scan
_exptl_absorpt_process_details SADABS
_exptl_crystal_colour red
_exptl_crystal_density_diffrn 1.732
_exptl_crystal_density_meas ?
_exptl_crystal_density_method .
_exptl_crystal_description plate
_exptl_crystal_F_000 620
_exptl_crystal_size_max 0.25
_exptl_crystal_size_mid 0.14
_exptl_crystal_size_min 0.03
_refine_diff_density_max 0.859
_refine_diff_density_min -0.492
_refine_diff_density_rms 0.091
_refine_ls_extinction_method none
_refine_ls_goodness_of_fit_ref 1.021
_refine_ls_hydrogen_treatment mixed
_refine_ls_matrix_type full
_refine_ls_number_parameters 307
_refine_ls_number_reflns 8215
_refine_ls_number_restraints 0
_refine_ls_restrained_S_all 1.021
_refine_ls_R_factor_all 0.0491
_refine_ls_R_factor_gt 0.0348
_refine_ls_shift/su_max 0.001
_refine_ls_shift/su_mean 0.000
_refine_ls_structure_factor_coef Fsqd
_refine_ls_weighting_details 'calc w=1/[\s^2^(Fo^2^)+(0.0291P)^2^+1.0224P] where P=(Fo^2^+2Fc^2^)/3'
_refine_ls_weighting_scheme calc
_refine_ls_wR_factor_gt 0.0735
_refine_ls_wR_factor_ref 0.0783
_reflns_number_gt 6676
_reflns_number_total 8215
_reflns_threshold_expression >2sigma(I)
_cod_data_source_file b806981f.txt
_cod_data_source_block lmzn2
_cod_original_cell_volume 1175.59(18)
_cod_original_sg_symbol_H-M P-1
_cod_database_code 7004441

loop_
_symmetry_equiv_pos_as_xyz
'x, y, z'
'-x, -y, -z'

loop_
_atom_site_label
_atom_site_type_symbol
_atom_site_fract_x
_atom_site_fract_y
_atom_site_fract_z
_atom_site_U_iso_or_equiv
_atom_site_adp_type
_atom_site_occupancy
_atom_site_symmetry_multiplicity
_atom_site_calc_flag
_atom_site_refinement_flags
_atom_site_disorder_assembly
_atom_site_disorder_group
Zn1 Zn 0.46445(3) 0.78956(2) 0.798032(16) 0.01628(5) Uani 1 1 d . . .
Co1 Co 0.18521(3) 0.33303(2) 0.782307(17) 0.01071(5) Uani 1 1 d . . .
Cl3 Cl 0.68051(7) 0.95151(5) 0.90623(4) 0.02653(11) Uani 1 1 d . . .
Cl2 Cl 0.19925(6) 0.81510(5) 0.78376(4) 0.02514(10) Uani 1 1 d . . .
Cl1 Cl 0.51592(8) 0.75300(7) 0.64673(4) 0.03927(15) Uani 1 1 d . . .
N3 N 0.35979(18) 0.28586(13) 0.73332(11) 0.0125(3) Uani 1 1 d . . .
O3 O 0.47177(17) 0.64649(12) 0.87249(10) 0.0173(2) Uani 1 1 d . . .
O1 O 0.36343(15) 0.44588(11) 0.89105(9) 0.0132(2) Uani 1 1 d . . .
O2 O 0.25648(16) 0.49985(11) 0.75032(9) 0.0147(2) Uani 1 1 d . . .
N2 N 0.01146(19) 0.21956(15) 0.66332(11) 0.0150(3) Uani 1 1 d . . .
N4 N 0.01121(19) 0.36145(14) 0.84348(12) 0.0159(3) Uani 1 1 d . . .
N1 N 0.16083(19) 0.18763(14) 0.84885(11) 0.0139(3) Uani 1 1 d . . .
C10 C 0.4063(2) 0.19563(16) 0.77889(14) 0.0143(3) Uani 1 1 d . . .
C4 C -0.0345(2) 0.09812(17) 0.67770(14) 0.0167(3) Uani 1 1 d . . .
C18 C -0.2036(2) 0.4522(2) 0.87032(17) 0.0274(5) Uani 1 1 d . . .
H18 H -0.2666 0.5068 0.8534 0.033 Uiso 1 1 calc R . .
C3 C 0.1146(3) 0.22350(19) 0.94454(14) 0.0202(4) Uani 1 1 d . . .
H3A H 0.0600 0.1484 0.9699 0.024 Uiso 1 1 calc R . .
H3B H 0.2195 0.2747 0.9962 0.024 Uiso 1 1 calc R . .
C15 C -0.0100(2) 0.29646(18) 0.92006(14) 0.0182(3) Uani 1 1 d . . .
C12 C 0.5813(2) 0.1802(2) 0.66590(16) 0.0251(4) Uani 1 1 d . . .
H12 H 0.6539 0.1427 0.6417 0.030 Uiso 1 1 calc R . .
C2 C 0.3342(2) 0.16678(18) 0.86797(14) 0.0171(3) Uani 1 1 d . . .
H2A H 0.3204 0.0800 0.8761 0.021 Uiso 1 1 calc R . .
H2B H 0.4138 0.2216 0.9294 0.021 Uiso 1 1 calc R . .
C17 C -0.2284(3) 0.3849(2) 0.94704(17) 0.0303(5) Uani 1 1 d . . .
H17 H -0.3097 0.3929 0.9819 0.036 Uiso 1 1 calc R . .
C8 C -0.0466(2) 0.2455(2) 0.56996(14) 0.0213(4) Uani 1 1 d . . .
C20 C 0.3690(2) 0.53715(16) 0.83871(13) 0.0138(3) Uani 1 1 d . . .
C14 C 0.4251(2) 0.32710(18) 0.65733(14) 0.0173(3) Uani 1 1 d . . .
H14 H 0.3939 0.3910 0.6279 0.021 Uiso 1 1 calc R . .
C19 C -0.0833(2) 0.43791(18) 0.81836(15) 0.0212(4) Uani 1 1 d . . .
H19 H -0.0679 0.4819 0.7654 0.025 Uiso 1 1 calc R . .
C11 C 0.5171(2) 0.13961(18) 0.74580(16) 0.0201(4) Uani 1 1 d . . .
H11 H 0.5475 0.0763 0.7766 0.024 Uiso 1 1 calc R . .
O4 O -0.1870(3) 0.6139(2) 0.6535(2) 0.0637(6) Uani 1 1 d . . .
C7 C -0.1486(3) 0.1455(2) 0.49005(16) 0.0294(5) Uani 1 1 d . . .
H7 H -0.1893 0.1629 0.4260 0.035 Uiso 1 1 calc R . .
C5 C -0.1335(3) -0.0019(2) 0.60061(17) 0.0266(4) Uani 1 1 d . . .
H5 H -0.1622 -0.0845 0.6128 0.032 Uiso 1 1 calc R . .
C1 C 0.0178(2) 0.07596(17) 0.78344(15) 0.0186(3) Uani 1 1 d . . .
H1A H 0.0571 0.0029 0.7834 0.022 Uiso 1 1 calc R . .
H1B H -0.0831 0.0581 0.8110 0.022 Uiso 1 1 calc R . .
C6 C -0.1885(3) 0.0241(2) 0.50521(18) 0.0322(5) Uani 1 1 d . . .
H6 H -0.2529 -0.0414 0.4513 0.039 Uiso 1 1 calc R . .
C16 C -0.1321(3) 0.3046(2) 0.97267(16) 0.0263(4) Uani 1 1 d . . .
H16 H -0.1490 0.2575 1.0238 0.032 Uiso 1 1 calc R . .
C9 C -0.0076(3) 0.3764(2) 0.55278(16) 0.0276(4) Uani 1 1 d . . .
H9A H -0.0367 0.4250 0.6033 0.041 Uiso 1 1 calc R . .
H9B H -0.0756 0.3784 0.4868 0.041 Uiso 1 1 calc R . .
H9C H 0.1149 0.4116 0.5570 0.041 Uiso 1 1 calc R . .
C13 C 0.5385(2) 0.2760(2) 0.62193(15) 0.0234(4) Uani 1 1 d . . .
H13 H 0.5846 0.3055 0.5697 0.028 Uiso 1 1 calc R . .
H101 H -0.296(8) 0.648(5) 0.648(4) 0.16(2) Uiso 1 1 d . . .
H102 H -0.060(7) 0.687(5) 0.698(4) 0.133(18) Uiso 1 1 d . . .

loop_
_atom_site_aniso_label
_atom_site_aniso_U_11
_atom_site_aniso_U_22
_atom_site_aniso_U_33
_atom_site_aniso_U_23
_atom_site_aniso_U_13
_atom_site_aniso_U_12
Zn1 0.01621(10) 0.01602(11) 0.01823(11) 0.00742(8) 0.00587(8) 0.00531(8)
Co1 0.01024(10) 0.01093(11) 0.01111(10) 0.00160(8) 0.00299(8) 0.00365(8)
Cl3 0.0258(2) 0.0204(2) 0.0253(2) 0.00998(18) 0.00203(18) -0.00262(18)
Cl2 0.0240(2) 0.0269(2) 0.0309(3) 0.0073(2) 0.00922(19) 0.0155(2)
Cl1 0.0312(3) 0.0735(5) 0.0214(3) 0.0145(3) 0.0135(2) 0.0223(3)
N3 0.0098(6) 0.0120(6) 0.0138(7) 0.0006(5) 0.0022(5) 0.0020(5)
O3 0.0173(6) 0.0121(6) 0.0198(6) 0.0039(5) 0.0021(5) 0.0025(5)
O1 0.0136(6) 0.0107(6) 0.0138(6) 0.0023(4) 0.0020(4) 0.0027(4)
O2 0.0165(6) 0.0118(6) 0.0151(6) 0.0033(4) 0.0019(5) 0.0052(5)
N2 0.0109(6) 0.0220(8) 0.0129(7) 0.0002(6) 0.0027(5) 0.0076(6)
N4 0.0121(6) 0.0169(7) 0.0164(7) -0.0030(6) 0.0039(5) 0.0029(5)
N1 0.0118(6) 0.0124(7) 0.0155(7) 0.0027(5) 0.0038(5) 0.0009(5)
C10 0.0109(7) 0.0105(7) 0.0188(8) 0.0015(6) 0.0012(6) 0.0018(6)
C4 0.0100(7) 0.0188(9) 0.0204(9) -0.0017(7) 0.0046(6) 0.0044(6)
C18 0.0130(8) 0.0273(10) 0.0342(11) -0.0166(9) 0.0017(8) 0.0053(8)
C3 0.0235(9) 0.0215(9) 0.0155(8) 0.0048(7) 0.0095(7) 0.0037(7)
C15 0.0143(8) 0.0190(9) 0.0162(8) -0.0028(7) 0.0054(6) -0.0014(7)
C12 0.0122(8) 0.0289(11) 0.0304(11) -0.0076(8) 0.0040(7) 0.0064(7)
C2 0.0147(8) 0.0165(8) 0.0209(9) 0.0088(7) 0.0036(7) 0.0052(7)
C17 0.0124(8) 0.0343(12) 0.0336(11) -0.0194(9) 0.0091(8) -0.0028(8)
C8 0.0165(8) 0.0333(11) 0.0165(9) 0.0032(8) 0.0043(7) 0.0118(8)
C20 0.0131(7) 0.0143(8) 0.0154(8) 0.0023(6) 0.0048(6) 0.0059(6)
C14 0.0147(8) 0.0196(9) 0.0161(8) 0.0040(7) 0.0044(6) 0.0026(7)
C19 0.0158(8) 0.0196(9) 0.0245(10) -0.0062(7) 0.0023(7) 0.0057(7)
C11 0.0124(8) 0.0157(8) 0.0303(10) -0.0009(7) 0.0014(7) 0.0062(7)
O4 0.0489(13) 0.0436(12) 0.0922(19) 0.0019(12) 0.0058(12) 0.0182(11)
C7 0.0231(10) 0.0478(14) 0.0153(9) -0.0015(9) -0.0009(7) 0.0152(10)
C5 0.0184(9) 0.0235(10) 0.0312(11) -0.0065(8) 0.0053(8) 0.0014(8)
C1 0.0155(8) 0.0132(8) 0.0235(9) 0.0012(7) 0.0057(7) -0.0003(6)
C6 0.0250(11) 0.0339(12) 0.0267(11) -0.0100(9) 0.0002(8) 0.0031(9)
C16 0.0192(9) 0.0284(10) 0.0219(10) -0.0089(8) 0.0102(8) -0.0059(8)
C9 0.0286(11) 0.0316(11) 0.0220(10) 0.0082(8) 0.0025(8) 0.0109(9)
C13 0.0146(8) 0.0342(11) 0.0190(9) 0.0002(8) 0.0076(7) 0.0035(8)

loop_
_atom_type_symbol
_atom_type_description
_atom_type_scat_dispersion_real
_atom_type_scat_dispersion_imag
_atom_type_scat_source
C C 0.0033 0.0016 'International Tables Vol C Tables 4.2.6.8 and 6.1.1.4'
H H 0.0000 0.0000 'International Tables Vol C Tables 4.2.6.8 and 6.1.1.4'
N N 0.0061 0.0033 'International Tables Vol C Tables 4.2.6.8 and 6.1.1.4'
O O 0.0106 0.0060 'International Tables Vol C Tables 4.2.6.8 and 6.1.1.4'
Cl Cl 0.1484 0.1585 'International Tables Vol C Tables 4.2.6.8 and 6.1.1.4'
Co Co 0.3494 0.9721 'International Tables Vol C Tables 4.2.6.8 and 6.1.1.4'
Zn Zn 0.2839 1.4301 'International Tables Vol C Tables 4.2.6.8 and 6.1.1.4'

loop_
_geom_angle_atom_site_label_1
_geom_angle_atom_site_label_2
_geom_angle_atom_site_label_3
_geom_angle
_geom_angle_site_symmetry_1
_geom_angle_site_symmetry_3
_geom_angle_publ_flag
O3 Zn1 Cl1 110.59(4) . . ?
O3 Zn1 Cl3 101.15(4) . . ?
Cl1 Zn1 Cl3 113.13(2) . . ?
O3 Zn1 Cl2 107.93(4) . . ?
Cl1 Zn1 Cl2 112.17(2) . . ?
Cl3 Zn1 Cl2 111.23(2) . . ?
O1 Co1 N3 89.55(6) . . ?
O1 Co1 N4 89.95(6) . . ?
N3 Co1 N4 171.54(6) . . ?
O1 Co1 O2 69.03(5) . . ?
N3 Co1 O2 93.56(6) . . ?
N4 Co1 O2 94.15(6) . . ?
O1 Co1 N1 95.33(6) . . ?
N3 Co1 N1 86.26(6) . . ?
N4 Co1 N1 85.38(6) . . ?
O2 Co1 N1 164.35(6) . . ?
O1 Co1 N2 175.93(6) . . ?
N3 Co1 N2 87.29(6) . . ?
N4 Co1 N2 93.55(6) . . ?
O2 Co1 N2 108.61(6) . . ?
N1 Co1 N2 87.03(6) . . ?
O1 Co1 C20 34.61(6) . . ?
N3 Co1 C20 91.64(6) . . ?
N4 Co1 C20 92.73(6) . . ?
O2 Co1 C20 34.42(6) . . ?
N1 Co1 C20 129.94(6) . . ?
N2 Co1 C20 142.90(6) . . ?
C14 N3 C10 120.62(15) . . ?
C14 N3 Co1 126.60(12) . . ?
C10 N3 Co1 112.61(11) . . ?
C20 O3 Zn1 122.17(12) . . ?
C20 O1 Co1 89.98(10) . . ?
C20 O2 Co1 88.86(10) . . ?
C4 N2 C8 118.98(16) . . ?
C4 N2 Co1 111.84(12) . . ?
C8 N2 Co1 128.62(14) . . ?
C19 N4 C15 120.30(16) . . ?
C19 N4 Co1 126.62(13) . . ?
C15 N4 Co1 113.07(12) . . ?
C1 N1 C2 111.58(14) . . ?
C1 N1 C3 110.27(14) . . ?
C2 N1 C3 113.16(14) . . ?
C1 N1 Co1 110.36(11) . . ?
C2 N1 Co1 105.91(10) . . ?
C3 N1 Co1 105.26(11) . . ?
N3 C10 C11 120.90(17) . . ?
N3 C10 C2 114.47(15) . . ?
C11 C10 C2 124.59(16) . . ?
N2 C4 C5 122.99(18) . . ?
N2 C4 C1 116.74(16) . . ?
C5 C4 C1 120.17(18) . . ?
C17 C18 C19 119.2(2) . . ?
C17 C18 H18 120.4 . . ?
C19 C18 H18 120.4 . . ?
C15 C3 N1 107.83(15) . . ?
C15 C3 H3A 110.1 . . ?
N1 C3 H3A 110.1 . . ?
C15 C3 H3B 110.1 . . ?
N1 C3 H3B 110.1 . . ?
H3A C3 H3B 108.5 . . ?
N4 C15 C16 121.08(19) . . ?
N4 C15 C3 114.06(15) . . ?
C16 C15 C3 124.78(18) . . ?
C13 C12 C11 120.48(17) . . ?
C13 C12 H12 119.8 . . ?
C11 C12 H12 119.8 . . ?
N1 C2 C10 107.97(14) . . ?
N1 C2 H2A 110.1 . . ?
C10 C2 H2A 110.1 . . ?
N1 C2 H2B 110.1 . . ?
C10 C2 H2B 110.1 . . ?
H2A C2 H2B 108.4 . . ?
C18 C17 C16 120.04(18) . . ?
C18 C17 H17 120.0 . . ?
C16 C17 H17 120.0 . . ?
N2 C8 C7 119.27(19) . . ?
N2 C8 C9 120.53(18) . . ?
C7 C8 C9 120.18(19) . . ?
O3 C20 O2 125.64(16) . . ?
O3 C20 O1 122.23(16) . . ?
O2 C20 O1 112.13(15) . . ?
O3 C20 Co1 177.62(14) . . ?
O2 C20 Co1 56.73(8) . . ?
O1 C20 Co1 55.41(8) . . ?
N3 C14 C13 121.06(17) . . ?
N3 C14 H14 119.5 . . ?
C13 C14 H14 119.5 . . ?
N4 C19 C18 121.0(2) . . ?
N4 C19 H19 119.5 . . ?
C18 C19 H19 119.5 . . ?
C12 C11 C10 118.39(18) . . ?
C12 C11 H11 120.8 . . ?
C10 C11 H11 120.8 . . ?
H101 O4 H102 112(4) . . ?
C6 C7 C8 120.9(2) . . ?
C6 C7 H7 119.6 . . ?
C8 C7 H7 119.6 . . ?
C6 C5 C4 118.1(2) . . ?
C6 C5 H5 121.0 . . ?
C4 C5 H5 121.0 . . ?
C4 C1 N1 111.37(15) . . ?
C4 C1 H1A 109.4 . . ?
N1 C1 H1A 109.4 . . ?
C4 C1 H1B 109.4 . . ?
N1 C1 H1B 109.4 . . ?
H1A C1 H1B 108.0 . . ?
C7 C6 C5 119.8(2) . . ?
C7 C6 H6 120.1 . . ?
C5 C6 H6 120.1 . . ?
C15 C16 C17 118.4(2) . . ?
C15 C16 H16 120.8 . . ?
C17 C16 H16 120.8 . . ?
C8 C9 H9A 109.5 . . ?
C8 C9 H9B 109.5 . . ?
H9A C9 H9B 109.5 . . ?
C8 C9 H9C 109.5 . . ?
H9A C9 H9C 109.5 . . ?
H9B C9 H9C 109.5 . . ?
C12 C13 C14 118.48(18) . . ?
C12 C13 H13 120.8 . . ?
C14 C13 H13 120.8 . . ?

loop_
_geom_bond_atom_site_label_1
_geom_bond_atom_site_label_2
_geom_bond_distance
_geom_bond_site_symmetry_2
_geom_bond_publ_flag
Zn1 O3 1.9954(13) . ?
Zn1 Cl1 2.2423(6) . ?
Zn1 Cl3 2.2597(6) . ?
Zn1 Cl2 2.2654(6) . ?
Co1 O1 1.8896(12) . ?
Co1 N3 1.9116(14) . ?
Co1 N4 1.9126(14) . ?
Co1 O2 1.9195(12) . ?
Co1 N1 1.9296(15) . ?
Co1 N2 1.9601(15) . ?
Co1 C20 2.2954(18) . ?
N3 C14 1.341(2) . ?
N3 C10 1.346(2) . ?
O3 C20 1.246(2) . ?
O1 C20 1.304(2) . ?
O2 C20 1.298(2) . ?
N2 C4 1.353(2) . ?
N2 C8 1.356(2) . ?
N4 C19 1.343(2) . ?
N4 C15 1.351(2) . ?
N1 C1 1.491(2) . ?
N1 C2 1.491(2) . ?
N1 C3 1.504(2) . ?
C10 C11 1.387(2) . ?
C10 C2 1.501(2) . ?
C4 C5 1.380(3) . ?
C4 C1 1.487(3) . ?
C18 C17 1.373(3) . ?
C18 C19 1.387(3) . ?
C18 H18 0.9300 . ?
C3 C15 1.499(3) . ?
C3 H3A 0.9700 . ?
C3 H3B 0.9700 . ?
C15 C16 1.389(2) . ?
C12 C13 1.379(3) . ?
C12 C11 1.383(3) . ?
C12 H12 0.9300 . ?
C2 H2A 0.9700 . ?
C2 H2B 0.9700 . ?
C17 C16 1.391(3) . ?
C17 H17 0.9300 . ?
C8 C7 1.406(3) . ?
C8 C9 1.466(3) . ?
C14 C13 1.387(3) . ?
C14 H14 0.9300 . ?
C19 H19 0.9300 . ?
C11 H11 0.9300 . ?
O4 H101 1.07(6) . ?
O4 H102 1.13(6) . ?
C7 C6 1.357(3) . ?
C7 H7 0.9300 . ?
C5 C6 1.376(3) . ?
C5 H5 0.9300 . ?
C1 H1A 0.9700 . ?
C1 H1B 0.9700 . ?
C6 H6 0.9300 . ?
C16 H16 0.9300 . ?
C9 H9A 0.9600 . ?
C9 H9B 0.9600 . ?
C9 H9C 0.9600 . ?
C13 H13 0.9300 . ?
